data_7018591
loop_
_publ_author_name
'Begum, Ameerunisha'
'Moula, Golam'
'Bose, Moumita'
'Sarkar, Sabyasachi'

_publ_section_title
;
 Super reduced Fe(4)S(4) cluster of Balch's dithiolene series.
;
_journal_issue 12
_journal_name_full 'Dalton transactions (Cambridge, England : 2003)'
_journal_page_first 3536
_journal_page_last 3540
_journal_paper_doi 10.1039/c2dt12184k
_journal_volume 41
_journal_year 2012
_chemical_formula_moiety 'C80 H144 Fe4 N12 S12'
_chemical_formula_sum 'C80 H144 Fe4 N12 S12'
_chemical_formula_weight 1882.19
_chemical_name_systematic
;
?
;
_space_group_IT_number 14
_symmetry_cell_setting monoclinic
_symmetry_space_group_name_Hall '-P 2ybc'
_symmetry_space_group_name_H-M 'P 1 21/c 1'
_atom_sites_solution_hydrogens geom
_atom_sites_solution_primary direct
_atom_sites_solution_secondary difmap
_audit_creation_method SHELXL-97
_cell_angle_alpha 90.00
_cell_angle_beta 116.611(3)
_cell_angle_gamma 90.00
_cell_formula_units_Z 4
_cell_length_a 30.853(7)
_cell_length_b 11.326(2)
_cell_length_c 31.285(7)
_cell_measurement_reflns_used 6745
_cell_measurement_temperature 100(2)
_cell_volume 9774(4)
_computing_cell_refinement 'SAINT (Bruker, 2002)'
_computing_data_collection 'SAINT (Bruker, 2002)'
_computing_data_reduction 'SAINT (Bruker, 2002)'
_computing_molecular_graphics ORTEP-3
_computing_publication_material SHELXL-97
_computing_structure_refinement 'SHELXL-97 (Sheldrick, 1997)'
_computing_structure_solution 'SHELXTL (Bruker, 2002)'
_diffrn_ambient_temperature 100(2)
_diffrn_measured_fraction_theta_full 0.970
_diffrn_measured_fraction_theta_max 0.970
_diffrn_measurement_device_type 'CCD diffractometer'
_diffrn_measurement_method 'Omega scans'
_diffrn_radiation_monochromator graphite
_diffrn_radiation_source 'fine-focus sealed tube'
_diffrn_radiation_type MoK\a
_diffrn_radiation_wavelength 0.71073
_diffrn_reflns_av_R_equivalents 0.2464
_diffrn_reflns_av_sigmaI/netI 0.3337
_diffrn_reflns_limit_h_max 39
_diffrn_reflns_limit_h_min -41
_diffrn_reflns_limit_k_max 14
_diffrn_reflns_limit_k_min -14
_diffrn_reflns_limit_l_max 34
_diffrn_reflns_limit_l_min -41
_diffrn_reflns_number 60523
_diffrn_reflns_theta_full 28.34
_diffrn_reflns_theta_max 28.34
_diffrn_reflns_theta_min 2.19
_exptl_absorpt_coefficient_mu 0.883
_exptl_absorpt_correction_T_max 0.959
_exptl_absorpt_correction_T_min 0.930
_exptl_absorpt_correction_type empirical
_exptl_absorpt_process_details 'SADABS (Bruker, 2002)'
_exptl_crystal_colour black
_exptl_crystal_density_diffrn 1.279
_exptl_crystal_density_method 'not measured'
_exptl_crystal_description block
_exptl_crystal_F_000 4016
_exptl_crystal_size_max 0.085
_exptl_crystal_size_mid 0.068
_exptl_crystal_size_min 0.048
_refine_diff_density_max 1.493
_refine_diff_density_min -1.323
_refine_diff_density_rms 0.172
_refine_ls_extinction_method none
_refine_ls_goodness_of_fit_ref 1.038
_refine_ls_hydrogen_treatment constr
_refine_ls_matrix_type full
_refine_ls_number_parameters 979
_refine_ls_number_reflns 23656
_refine_ls_number_restraints 5
_refine_ls_restrained_S_all 1.044
_refine_ls_R_factor_all 0.2802
_refine_ls_R_factor_gt 0.1046
_refine_ls_shift/su_max 0.069
_refine_ls_shift/su_mean 0.002
_refine_ls_structure_factor_coef Fsqd
_refine_ls_weighting_details 'calc w=1/[\s^2^(Fo^2^)+(0.1268P)^2^+0.0133P] where P=(Fo^2^+2Fc^2^)/3'
_refine_ls_weighting_scheme calc
_refine_ls_wR_factor_gt 0.2272
_refine_ls_wR_factor_ref 0.3237
_reflns_number_gt 8848
_reflns_number_total 23656
_reflns_threshold_expression >2sigma(I)
_cod_data_source_file c2dt12184k.txt
_cod_data_source_block 23aprb
_cod_depositor_comments
;
The following automatic conversions were performed:

'_refine_ls_hydrogen_treatment' value 'Constr' changed to 'constr'
according to /home/saulius/struct/CIF-dictionaries/cif_core.dic
dictionary named 'cif_core.dic' version 2.4.1 from 2010-06-29.

Automatic conversion script
Id: cif_fix_values 1715 2011-07-08 13:25:40Z adriana 
;
_cod_original_sg_symbol_H-M P21/c
_cod_database_code 7018591

loop_
_symmetry_equiv_pos_as_xyz
'x, y, z'
'-x, y+1/2, -z+1/2'
'-x, -y, -z'
'x, -y-1/2, z-1/2'

loop_
_atom_site_label
_atom_site_type_symbol
_atom_site_fract_x
_atom_site_fract_y
_atom_site_fract_z
_atom_site_U_iso_or_equiv
_atom_site_adp_type
_atom_site_occupancy
_atom_site_symmetry_multiplicity
_atom_site_calc_flag
_atom_site_refinement_flags
Fe1 Fe 0.28959(5) 0.67600(12) 0.06176(5) 0.0237(3) Uani 1 1 d .
Fe2 Fe 0.21754(4) 0.87083(11) 0.01885(5) 0.0201(3) Uani 1 1 d .
Fe3 Fe 0.21583(4) 0.69373(11) -0.04627(5) 0.0210(3) Uani 1 1 d .
Fe4 Fe 0.30032(4) 0.84754(11) -0.00908(5) 0.0221(3) Uani 1 1 d .
N1 N 0.4674(3) 0.5671(8) 0.2196(3) 0.047(3) Uani 1 1 d .
N2 N 0.3535(4) 0.5513(10) 0.2549(4) 0.066(3) Uani 1 1 d .
N3 N 0.1304(3) 1.0641(9) 0.1284(4) 0.053(3) Uani 1 1 d .
N4 N 0.0376(3) 1.0732(9) -0.0135(4) 0.050(3) Uani 1 1 d .
N5 N 0.0352(3) 0.5188(9) -0.1942(4) 0.058(3) Uani 1 1 d .
N6 N 0.1418(4) 0.4702(11) -0.2308(4) 0.075(4) Uani 1 1 d .
N7 N 0.4070(4) 0.9237(9) -0.1154(4) 0.058(3) Uani 1 1 d .
N8 N 0.4485(4) 1.1534(9) -0.0051(4) 0.068(3) Uani 1 1 d .
S1 S 0.29808(8) 0.8774(2) 0.06108(8) 0.0226(5) Uani 1 1 d .
S2 S 0.20787(8) 0.6741(2) 0.02323(8) 0.0232(5) Uani 1 1 d .
S3 S 0.22026(8) 0.8906(2) -0.05341(8) 0.0225(5) Uani 1 1 d .
S4 S 0.29798(8) 0.6489(2) -0.00558(9) 0.0260(6) Uani 1 1 d .
S5 S 0.36776(8) 0.6151(2) 0.09833(9) 0.0303(6) Uani 1 1 d .
S6 S 0.28189(9) 0.6214(2) 0.12763(9) 0.0340(6) Uani 1 1 d .
S7 S 0.21669(8) 0.9539(2) 0.08426(9) 0.0284(6) Uani 1 1 d .
S8 S 0.13969(8) 0.9301(2) -0.02385(9) 0.0262(6) Uani 1 1 d .
S9 S 0.13407(9) 0.6278(2) -0.08105(10) 0.0338(6) Uani 1 1 d .
S10 S 0.21869(8) 0.6027(2) -0.11361(9) 0.0291(6) Uani 1 1 d .
S11 S 0.32146(9) 0.8202(3) -0.06937(10) 0.0370(7) Uani 1 1 d .
S12 S 0.35518(9) 0.9938(2) 0.01838(10) 0.0319(6) Uani 1 1 d .
C1 C 0.3787(3) 0.5929(8) 0.1572(4) 0.029(2) Uani 1 1 d .
C2 C 0.3419(4) 0.5948(9) 0.1697(4) 0.032(2) Uani 1 1 d .
C3 C 0.4265(4) 0.5746(9) 0.1911(4) 0.039(3) Uani 1 1 d .
C4 C 0.3485(4) 0.5700(10) 0.2170(4) 0.044(3) Uani 1 1 d .
C5 C 0.1561(3) 0.9933(9) 0.0646(4) 0.029(2) Uani 1 1 d .
C6 C 0.1238(3) 0.9886(8) 0.0187(4) 0.027(2) Uani 1 1 d .
C7 C 0.1421(3) 1.0356(10) 0.0995(4) 0.036(3) Uani 1 1 d .
C8 C 0.0759(4) 1.0321(9) 0.0024(4) 0.034(3) Uani 1 1 d .
C9 C 0.1237(3) 0.5741(8) -0.1361(3) 0.028(2) Uani 1 1 d .
C10 C 0.1599(3) 0.5617(8) -0.1494(3) 0.029(2) Uani 1 1 d .
C11 C 0.0747(4) 0.5417(9) -0.1683(4) 0.034(3) Uani 1 1 d .
C12 C 0.1486(4) 0.5113(10) -0.1952(4) 0.044(3) Uani 1 1 d .
C13 C 0.3657(3) 0.9280(10) -0.0583(4) 0.037(3) Uani 1 1 d .
C14 C 0.3799(4) 1.0014(9) -0.0213(4) 0.033(2) Uani 1 1 d .
C15 C 0.3885(4) 0.9266(9) -0.0905(4) 0.039(3) Uani 1 1 d .
C16 C 0.4183(4) 1.0842(10) -0.0126(4) 0.045(3) Uani 1 1 d .
N9 N 0.4951(3) 0.8955(7) 0.1412(3) 0.0292(19) Uani 1 1 d .
N10 N 0.9873(3) 0.8469(7) 0.8493(3) 0.030(2) Uani 1 1 d .
N11 N 0.2503(3) 0.6916(8) 0.7555(3) 0.035(2) Uani 1 1 d .
N12 N 0.2371(3) 0.2822(6) 0.9939(3) 0.032(2) Uani 1 1 d .
C17 C 0.4841(4) 1.0189(9) 0.1203(3) 0.032(2) Uani 1 1 d .
H17A H 0.4986 1.0276 0.0986 0.039 Uiso 1 1 calc R
H17B H 0.4493 1.0259 0.1014 0.039 Uiso 1 1 calc R
C18 C 0.5011(4) 1.1200(9) 0.1553(4) 0.037(3) Uani 1 1 d .
H18A H 0.4878 1.1129 0.1780 0.044 Uiso 1 1 calc R
H18B H 0.5362 1.1195 0.1729 0.044 Uiso 1 1 calc R
C19 C 0.4842(4) 1.2324(9) 0.1274(4) 0.047(3) Uani 1 1 d .
H19A H 0.4984 1.2381 0.1054 0.056 Uiso 1 1 calc R
H19B H 0.4493 1.2284 0.1084 0.056 Uiso 1 1 calc R
C20 C 0.4964(5) 1.3426(11) 0.1572(5) 0.062(4) Uani 1 1 d .
H20A H 0.5308 1.3471 0.1765 0.093 Uiso 1 1 calc R
H20B H 0.4805 1.3407 0.1775 0.093 Uiso 1 1 calc R
H20C H 0.4856 1.4104 0.1367 0.093 Uiso 1 1 calc R
C21 C 0.5495(3) 0.8742(10) 0.1635(4) 0.037(3) Uani 1 1 d .
H21A H 0.5650 0.9257 0.1910 0.044 Uiso 1 1 calc R
H21B H 0.5611 0.8967 0.1405 0.044 Uiso 1 1 calc R
C22 C 0.5654(4) 0.7468(10) 0.1794(4) 0.046(3) Uani 1 1 d .
H22A H 0.5513 0.6944 0.1520 0.056 Uiso 1 1 calc R
H22B H 0.5539 0.7226 0.2023 0.056 Uiso 1 1 calc R
C23 C 0.6216(4) 0.7377(12) 0.2027(5) 0.059(4) Uani 1 1 d .
H23A H 0.6354 0.7952 0.2283 0.071 Uiso 1 1 calc R
H23B H 0.6314 0.6599 0.2166 0.071 Uiso 1 1 calc R
C24 C 0.6415(5) 0.7589(15) 0.1672(6) 0.096(6) Uani 1 1 d .
H24A H 0.6253 0.7084 0.1400 0.144 Uiso 1 1 calc R
H24B H 0.6756 0.7421 0.1820 0.144 Uiso 1 1 calc R
H24C H 0.6364 0.8399 0.1570 0.144 Uiso 1 1 calc R
C25 C 0.4787(3) 0.8805(9) 0.1789(4) 0.034(2) Uani 1 1 d .
H25A H 0.4995 0.9281 0.2062 0.041 Uiso 1 1 calc R
H25B H 0.4837 0.7987 0.1891 0.041 Uiso 1 1 calc R
C26 C 0.4263(3) 0.9122(9) 0.1660(3) 0.029(2) Uani 1 1 d .
H26A H 0.4046 0.8597 0.1411 0.035 Uiso 1 1 calc R
H26B H 0.4197 0.9924 0.1539 0.035 Uiso 1 1 calc R
C27 C 0.4175(3) 0.9012(10) 0.2104(4) 0.038(3) Uani 1 1 d .
H27A H 0.4271 0.8227 0.2237 0.045 Uiso 1 1 calc R
H27B H 0.4383 0.9572 0.2342 0.045 Uiso 1 1 calc R
C28 C 0.3658(3) 0.9224(10) 0.2014(4) 0.042(3) Uani 1 1 d .
H28A H 0.3563 1.0013 0.1896 0.063 Uiso 1 1 calc R
H28B H 0.3633 0.9125 0.2307 0.063 Uiso 1 1 calc R
H28C H 0.3448 0.8669 0.1781 0.063 Uiso 1 1 calc R
C29 C 0.4680(4) 0.8065(10) 0.1015(4) 0.040(3) Uani 1 1 d .
H29A H 0.4738 0.7279 0.1152 0.047 Uiso 1 1 calc R
H29B H 0.4335 0.8220 0.0883 0.047 Uiso 1 1 calc R
C30 C 0.4827(4) 0.8092(11) 0.0612(4) 0.049(3) Uani 1 1 d .
H30A H 0.4748 0.8859 0.0458 0.059 Uiso 1 1 calc R
H30B H 0.5175 0.7984 0.0743 0.059 Uiso 1 1 calc R
C31 C 0.4574(4) 0.7144(9) 0.0245(4) 0.042(3) Uani 1 1 d .
H31A H 0.4229 0.7182 0.0151 0.050 Uiso 1 1 calc R
H31B H 0.4620 0.7307 -0.0037 0.050 Uiso 1 1 calc R
C32 C 0.4745(7) 0.5952(12) 0.0409(5) 0.106(6) Uani 1 1 d .
H32A H 0.5093 0.5939 0.0557 0.159 Uiso 1 1 calc R
H32B H 0.4621 0.5421 0.0142 0.159 Uiso 1 1 calc R
H32C H 0.4633 0.5711 0.0637 0.159 Uiso 1 1 calc R
C33 C 0.9836(6) 0.9729(11) 0.8623(6) 0.082(5) Uani 1 1 d D
H33A H 0.9618 0.9707 0.8770 0.099 Uiso 1 1 calc R
H33B H 1.0153 0.9915 0.8879 0.099 Uiso 1 1 calc R
C34 C 0.9694(9) 1.0768(15) 0.8322(9) 0.178(12) Uani 1 1 d D
H34A H 0.9935 1.0915 0.8208 0.214 Uiso 1 1 calc R
H34B H 0.9388 1.0611 0.8045 0.214 Uiso 1 1 calc R
C35 C 0.9643(9) 1.1822(14) 0.8557(9) 0.183(14) Uani 1 1 d D
H35A H 0.9538 1.1586 0.8794 0.220 Uiso 1 1 calc R
H35B H 0.9388 1.2302 0.8322 0.220 Uiso 1 1 calc R
C36 C 1.0079(8) 1.256(2) 0.8795(9) 0.195(13) Uani 1 1 d D
H36A H 1.0289 1.2222 0.9100 0.293 Uiso 1 1 calc R
H36B H 0.9986 1.3341 0.8842 0.293 Uiso 1 1 calc R
H36C H 1.0245 1.2603 0.8600 0.293 Uiso 1 1 calc R
C37 C 1.0096(5) 0.8453(12) 0.8130(6) 0.075(5) Uani 1 1 d .
H37A H 1.0097 0.7644 0.8029 0.091 Uiso 1 1 calc R
H37B H 0.9883 0.8901 0.7849 0.091 Uiso 1 1 calc R
C38 C 1.0584(6) 0.8925(17) 0.8304(6) 0.114(7) Uani 1 1 d .
H38A H 1.0805 0.8390 0.8546 0.136 Uiso 1 1 calc R
H38B H 1.0597 0.9673 0.8459 0.136 Uiso 1 1 calc R
C39 C 1.0767(7) 0.9116(18) 0.7939(8) 0.134(7) Uiso 1 1 d DU
H39A H 1.0566 0.9697 0.7707 0.161 Uiso 1 1 calc R
H39B H 1.1096 0.9419 0.8095 0.161 Uiso 1 1 calc R
C40 C 1.0760(9) 0.8023(19) 0.7697(8) 0.184(11) Uiso 1 1 d DU
H40A H 1.1005 0.7501 0.7914 0.276 Uiso 1 1 calc R
H40B H 1.0823 0.8185 0.7428 0.276 Uiso 1 1 calc R
H40C H 1.0447 0.7658 0.7587 0.276 Uiso 1 1 calc R
C41 C 0.9371(4) 0.7975(12) 0.8240(4) 0.058(4) Uani 1 1 d .
H41A H 0.9202 0.8133 0.8431 0.070 Uiso 1 1 calc R
H41B H 0.9199 0.8385 0.7938 0.070 Uiso 1 1 calc R
C42 C 0.9350(6) 0.6683(15) 0.8144(6) 0.101(6) Uani 1 1 d .
H42A H 0.9536 0.6508 0.7970 0.122 Uiso 1 1 calc R
H42B H 0.9497 0.6260 0.8445 0.122 Uiso 1 1 calc R
C43 C 0.8847(7) 0.627(2) 0.7863(7) 0.179(12) Uani 1 1 d D
H43A H 0.8651 0.6957 0.7703 0.214 Uiso 1 1 calc R
H43B H 0.8842 0.5749 0.7617 0.214 Uiso 1 1 calc R
C44 C 0.8615(6) 0.569(2) 0.8101(7) 0.187(13) Uani 1 1 d D
H44A H 0.8811 0.5039 0.8279 0.281 Uiso 1 1 calc R
H44B H 0.8305 0.5408 0.7870 0.281 Uiso 1 1 calc R
H44C H 0.8572 0.6232 0.8315 0.281 Uiso 1 1 calc R
C45 C 1.0168(4) 0.7768(11) 0.8941(4) 0.055(4) Uani 1 1 d .
H45A H 1.0215 0.6981 0.8847 0.066 Uiso 1 1 calc R
H45B H 1.0486 0.8132 0.9104 0.066 Uiso 1 1 calc R
C46 C 0.9965(5) 0.7651(13) 0.9291(4) 0.071(4) Uani 1 1 d .
H46A H 0.9636 0.7351 0.9131 0.085 Uiso 1 1 calc R
H46B H 0.9957 0.8418 0.9425 0.085 Uiso 1 1 calc R
C47 C 1.0275(5) 0.6820(16) 0.9684(5) 0.101(7) Uani 1 1 d .
H47A H 1.0611 0.7057 0.9801 0.121 Uiso 1 1 calc R
H47B H 1.0191 0.6906 0.9947 0.121 Uiso 1 1 calc R
C48 C 1.0235(5) 0.5590(18) 0.9553(7) 0.135(10) Uani 1 1 d .
H48A H 0.9912 0.5319 0.9469 0.202 Uiso 1 1 calc R
H48B H 1.0463 0.5137 0.9817 0.202 Uiso 1 1 calc R
H48C H 1.0302 0.5495 0.9283 0.202 Uiso 1 1 calc R
C49 C 0.2347(4) 0.7482(10) 0.7074(4) 0.039(3) Uani 1 1 d .
H49A H 0.2493 0.7051 0.6903 0.047 Uiso 1 1 calc R
H49B H 0.2473 0.8282 0.7121 0.047 Uiso 1 1 calc R
C50 C 0.1795(3) 0.7528(10) 0.6760(4) 0.038(3) Uani 1 1 d .
H50A H 0.1643 0.7957 0.6925 0.045 Uiso 1 1 calc R
H50B H 0.1665 0.6733 0.6699 0.045 Uiso 1 1 calc R
C51 C 0.1685(3) 0.8142(9) 0.6286(3) 0.032(2) Uani 1 1 d .
H51A H 0.1795 0.8954 0.6348 0.038 Uiso 1 1 calc R
H51B H 0.1863 0.7751 0.6137 0.038 Uiso 1 1 calc R
C52 C 0.1149(4) 0.8122(10) 0.5945(4) 0.048(3) Uani 1 1 d .
H52A H 0.1043 0.7319 0.5867 0.071 Uiso 1 1 calc R
H52B H 0.1092 0.8542 0.5658 0.071 Uiso 1 1 calc R
H52C H 0.0971 0.8491 0.6094 0.071 Uiso 1 1 calc R
C53 C 0.2314(4) 0.7613(10) 0.7861(4) 0.040(3) Uani 1 1 d .
H53A H 0.1963 0.7634 0.7693 0.048 Uiso 1 1 calc R
H53B H 0.2403 0.7188 0.8158 0.048 Uiso 1 1 calc R
C54 C 0.2494(4) 0.8835(11) 0.7977(4) 0.050(3) Uani 1 1 d .
H54A H 0.2442 0.9247 0.7686 0.060 Uiso 1 1 calc R
H54B H 0.2840 0.8826 0.8187 0.060 Uiso 1 1 calc R
C55 C 0.2230(5) 0.9489(13) 0.8222(5) 0.073(4) Uani 1 1 d .
H55A H 0.1889 0.9558 0.7999 0.087 Uiso 1 1 calc R
H55B H 0.2254 0.9027 0.8493 0.087 Uiso 1 1 calc R
C56 C 0.2434(5) 1.0712(13) 0.8393(5) 0.094(6) Uani 1 1 d .
H56A H 0.2780 1.0666 0.8572 0.141 Uiso 1 1 calc R
H56B H 0.2300 1.1021 0.8594 0.141 Uiso 1 1 calc R
H56C H 0.2350 1.1222 0.8123 0.141 Uiso 1 1 calc R
C57 C 0.3046(3) 0.6930(9) 0.7796(3) 0.034(3) Uani 1 1 d .
H57A H 0.3154 0.7745 0.7836 0.041 Uiso 1 1 calc R
H57B H 0.3159 0.6554 0.7586 0.041 Uiso 1 1 calc R
C58 C 0.3286(3) 0.6325(11) 0.8280(4) 0.042(3) Uani 1 1 d .
H58A H 0.3176 0.5514 0.8251 0.051 Uiso 1 1 calc R
H58B H 0.3199 0.6727 0.8504 0.051 Uiso 1 1 calc R
C59 C 0.3836(4) 0.6351(11) 0.8464(4) 0.052(3) Uani 1 1 d .
H59A H 0.3939 0.7156 0.8458 0.062 Uiso 1 1 calc R
H59B H 0.3922 0.5882 0.8255 0.062 Uiso 1 1 calc R
C60 C 0.4103(4) 0.5865(12) 0.8978(5) 0.073(4) Uani 1 1 d .
H60A H 0.4020 0.6331 0.9187 0.109 Uiso 1 1 calc R
H60B H 0.4446 0.5903 0.9083 0.109 Uiso 1 1 calc R
H60C H 0.4008 0.5060 0.8984 0.109 Uiso 1 1 calc R
C61 C 0.2321(3) 0.5643(9) 0.7512(4) 0.037(3) Uani 1 1 d .
H61A H 0.2418 0.5335 0.7831 0.044 Uiso 1 1 calc R
H61B H 0.1970 0.5653 0.7349 0.044 Uiso 1 1 calc R
C62 C 0.2499(4) 0.4802(10) 0.7248(4) 0.043(3) Uani 1 1 d .
H62A H 0.2850 0.4793 0.7401 0.052 Uiso 1 1 calc R
H62B H 0.2388 0.5069 0.6921 0.052 Uiso 1 1 calc R
C63 C 0.2310(4) 0.3567(10) 0.7249(5) 0.055(3) Uani 1 1 d .
H63A H 0.1959 0.3583 0.7112 0.065 Uiso 1 1 calc R
H63B H 0.2435 0.3282 0.7575 0.065 Uiso 1 1 calc R
C64 C 0.2467(4) 0.2740(11) 0.6959(5) 0.072(4) Uani 1 1 d .
H64A H 0.2300 0.2949 0.6627 0.107 Uiso 1 1 calc R
H64B H 0.2389 0.1941 0.7001 0.107 Uiso 1 1 calc R
H64C H 0.2810 0.2811 0.7068 0.107 Uiso 1 1 calc R
C65 C 0.2040(4) 0.1976(9) 0.9549(4) 0.038(3) Uani 1 1 d .
H65A H 0.2241 0.1427 0.9478 0.045 Uiso 1 1 calc R
H65B H 0.1855 0.1522 0.9672 0.045 Uiso 1 1 calc R
C66 C 0.1698(4) 0.2553(10) 0.9096(4) 0.047(3) Uani 1 1 d .
H66A H 0.1878 0.2928 0.8947 0.056 Uiso 1 1 calc R
H66B H 0.1516 0.3159 0.9164 0.056 Uiso 1 1 calc R
C67 C 0.1356(4) 0.1666(10) 0.8761(4) 0.048(3) Uani 1 1 d .
H67A H 0.1165 0.1328 0.8906 0.058 Uiso 1 1 calc R
H67B H 0.1542 0.1033 0.8714 0.058 Uiso 1 1 calc R
C68 C 0.1006(5) 0.2192(12) 0.8263(5) 0.071(4) Uani 1 1 d .
H68A H 0.0831 0.2843 0.8307 0.107 Uiso 1 1 calc R
H68B H 0.0782 0.1595 0.8073 0.107 Uiso 1 1 calc R
H68C H 0.1191 0.2462 0.8103 0.107 Uiso 1 1 calc R
C69 C 0.2080(4) 0.3676(8) 1.0084(4) 0.036(3) Uani 1 1 d .
H69A H 0.1891 0.4182 0.9814 0.044 Uiso 1 1 calc R
H69B H 0.2304 0.4176 1.0339 0.044 Uiso 1 1 calc R
C70 C 0.1732(3) 0.3089(8) 1.0254(4) 0.032(2) Uani 1 1 d .
H70A H 0.1485 0.2648 0.9993 0.038 Uiso 1 1 calc R
H70B H 0.1911 0.2545 1.0513 0.038 Uiso 1 1 calc R
C71 C 0.1496(4) 0.4043(9) 1.0424(4) 0.039(3) Uani 1 1 d .
H71A H 0.1745 0.4469 1.0689 0.046 Uiso 1 1 calc R
H71B H 0.1328 0.4601 1.0167 0.046 Uiso 1 1 calc R
C72 C 0.1140(4) 0.3504(10) 1.0580(4) 0.048(3) Uani 1 1 d .
H72A H 0.0881 0.3129 1.0311 0.072 Uiso 1 1 calc R
H72B H 0.1008 0.4113 1.0701 0.072 Uiso 1 1 calc R
H72C H 0.1303 0.2930 1.0825 0.072 Uiso 1 1 calc R
C73 C 0.2700(4) 0.2070(8) 1.0362(4) 0.031(2) Uani 1 1 d .
H73A H 0.2497 0.1545 1.0440 0.037 Uiso 1 1 calc R
H73B H 0.2896 0.1580 1.0263 0.037 Uiso 1 1 calc R
C74 C 0.3036(4) 0.2715(9) 1.0815(4) 0.046(3) Uani 1 1 d .
H74A H 0.3225 0.3283 1.0737 0.055 Uiso 1 1 calc R
H74B H 0.2843 0.3149 1.0935 0.055 Uiso 1 1 calc R
C75 C 0.3374(4) 0.1918(9) 1.1200(4) 0.045(3) Uani 1 1 d .
H75A H 0.3565 0.1480 1.1077 0.053 Uiso 1 1 calc R
H75B H 0.3184 0.1352 1.1276 0.053 Uiso 1 1 calc R
C76 C 0.3717(4) 0.2532(10) 1.1656(5) 0.061(4) Uani 1 1 d .
H76A H 0.3916 0.3077 1.1588 0.092 Uiso 1 1 calc R
H76B H 0.3919 0.1955 1.1883 0.092 Uiso 1 1 calc R
H76C H 0.3534 0.2952 1.1787 0.092 Uiso 1 1 calc R
C77 C 0.2665(4) 0.3567(8) 0.9765(4) 0.036(3) Uani 1 1 d .
H77A H 0.2890 0.4044 1.0029 0.043 Uiso 1 1 calc R
H77B H 0.2448 0.4101 0.9520 0.043 Uiso 1 1 calc R
C78 C 0.2951(5) 0.2857(10) 0.9561(5) 0.057(4) Uani 1 1 d .
H78A H 0.3124 0.2223 0.9780 0.069 Uiso 1 1 calc R
H78B H 0.2728 0.2505 0.9259 0.069 Uiso 1 1 calc R
C79 C 0.3314(4) 0.3642(10) 0.9483(5) 0.063(4) Uani 1 1 d U
H79A H 0.3157 0.4364 0.9321 0.075 Uiso 1 1 calc R
H79B H 0.3436 0.3234 0.9287 0.075 Uiso 1 1 calc R
C80 C 0.3751(6) 0.394(2) 0.9995(8) 0.155(9) Uani 1 1 d U
H80A H 0.3637 0.4465 1.0165 0.233 Uiso 1 1 calc R
H80B H 0.4008 0.4318 0.9953 0.233 Uiso 1 1 calc R
H80C H 0.3869 0.3227 1.0174 0.233 Uiso 1 1 calc R

loop_
_atom_site_aniso_label
_atom_site_aniso_U_11
_atom_site_aniso_U_22
_atom_site_aniso_U_33
_atom_site_aniso_U_23
_atom_site_aniso_U_13
_atom_site_aniso_U_12
Fe1 0.0229(7) 0.0261(8) 0.0243(8) -0.0006(6) 0.0125(6) -0.0006(6)
Fe2 0.0203(7) 0.0218(7) 0.0208(8) 0.0004(6) 0.0114(6) 0.0004(5)
Fe3 0.0214(7) 0.0218(7) 0.0199(8) -0.0004(6) 0.0093(6) -0.0006(5)
Fe4 0.0205(7) 0.0255(8) 0.0219(8) 0.0016(6) 0.0111(6) 0.0006(6)
N1 0.051(6) 0.051(6) 0.037(6) 0.016(5) 0.017(5) 0.021(5)
N2 0.082(8) 0.087(9) 0.034(7) 0.020(6) 0.030(6) 0.037(7)
N3 0.040(6) 0.081(8) 0.045(7) -0.011(6) 0.025(5) 0.004(5)
N4 0.034(6) 0.059(7) 0.062(7) -0.009(5) 0.026(5) 0.001(5)
N5 0.033(6) 0.067(7) 0.055(7) 0.004(6) 0.001(5) -0.006(5)
N6 0.087(8) 0.119(10) 0.042(7) -0.039(7) 0.048(7) -0.066(7)
N7 0.059(7) 0.080(8) 0.057(7) -0.009(6) 0.046(6) -0.015(6)
N8 0.088(8) 0.059(7) 0.095(9) -0.029(6) 0.075(8) -0.039(6)
S1 0.0202(12) 0.0292(13) 0.0212(13) -0.0029(11) 0.0117(11) -0.0025(10)
S2 0.0250(12) 0.0215(13) 0.0209(13) 0.0012(10) 0.0083(11) -0.0050(10)
S3 0.0235(12) 0.0274(13) 0.0194(13) 0.0013(10) 0.0120(11) 0.0018(10)
S4 0.0286(13) 0.0275(14) 0.0211(14) -0.0013(11) 0.0106(11) 0.0014(10)
S5 0.0227(13) 0.0388(15) 0.0280(15) 0.0048(12) 0.0101(12) 0.0052(11)
S6 0.0308(14) 0.0475(17) 0.0277(15) 0.0061(13) 0.0166(12) 0.0065(12)
S7 0.0250(13) 0.0407(16) 0.0220(14) -0.0020(11) 0.0128(11) 0.0020(11)
S8 0.0175(12) 0.0349(14) 0.0262(14) -0.0006(11) 0.0097(11) 0.0032(10)
S9 0.0214(13) 0.0481(17) 0.0333(16) -0.0080(13) 0.0135(12) -0.0031(12)
S10 0.0258(13) 0.0377(15) 0.0255(15) -0.0029(12) 0.0130(12) -0.0036(11)
S11 0.0375(15) 0.0492(17) 0.0331(16) -0.0108(13) 0.0236(13) -0.0137(13)
S12 0.0334(14) 0.0342(15) 0.0380(17) -0.0076(12) 0.0246(13) -0.0044(11)
C1 0.035(6) 0.021(5) 0.027(6) 0.001(4) 0.010(5) -0.001(4)
C2 0.036(6) 0.031(6) 0.026(6) -0.002(5) 0.013(5) 0.003(5)
C3 0.044(7) 0.038(7) 0.027(6) 0.011(5) 0.009(6) 0.010(5)
C4 0.048(7) 0.050(7) 0.036(7) 0.008(6) 0.021(6) 0.025(6)
C5 0.028(5) 0.037(6) 0.026(6) -0.004(5) 0.016(5) -0.001(4)
C6 0.019(5) 0.027(5) 0.037(7) 0.000(5) 0.013(5) 0.000(4)
C7 0.024(6) 0.055(7) 0.034(7) -0.003(5) 0.017(5) -0.003(5)
C8 0.033(6) 0.040(7) 0.039(7) -0.007(5) 0.024(5) -0.006(5)
C9 0.030(5) 0.022(5) 0.016(5) 0.007(4) -0.003(4) 0.000(4)
C10 0.031(6) 0.032(6) 0.026(6) -0.002(5) 0.015(5) 0.003(4)
C11 0.029(6) 0.030(6) 0.027(6) 0.006(5) 0.000(5) 0.006(5)
C12 0.059(8) 0.047(7) 0.030(7) -0.020(6) 0.022(6) -0.027(6)
C13 0.022(5) 0.054(7) 0.045(7) 0.015(6) 0.025(5) 0.000(5)
C14 0.044(6) 0.026(6) 0.030(6) 0.001(5) 0.018(5) 0.002(5)
C15 0.037(6) 0.041(7) 0.037(7) 0.001(5) 0.015(6) 0.007(5)
C16 0.057(8) 0.038(7) 0.059(9) -0.006(6) 0.044(7) -0.012(6)
N9 0.025(4) 0.040(5) 0.025(5) 0.003(4) 0.014(4) 0.006(4)
N10 0.026(4) 0.031(5) 0.035(5) -0.002(4) 0.017(4) 0.005(4)
N11 0.024(5) 0.058(6) 0.029(5) 0.002(4) 0.016(4) 0.008(4)
N12 0.046(5) 0.014(4) 0.049(6) 0.007(4) 0.032(5) 0.004(4)
C17 0.034(6) 0.041(7) 0.020(6) 0.007(5) 0.011(5) -0.002(5)
C18 0.035(6) 0.043(7) 0.035(7) -0.002(5) 0.017(5) -0.008(5)
C19 0.065(8) 0.037(7) 0.047(8) -0.016(6) 0.033(7) -0.016(6)
C20 0.060(8) 0.069(9) 0.060(9) -0.004(7) 0.030(8) -0.005(7)
C21 0.018(5) 0.064(8) 0.034(7) -0.005(6) 0.016(5) -0.009(5)
C22 0.033(6) 0.055(8) 0.050(8) -0.001(6) 0.018(6) 0.010(6)
C23 0.029(7) 0.067(9) 0.065(10) 0.004(7) 0.007(6) 0.001(6)
C24 0.044(9) 0.151(16) 0.097(13) 0.022(11) 0.036(9) 0.041(9)
C25 0.030(6) 0.041(7) 0.028(6) 0.003(5) 0.010(5) -0.001(5)
C26 0.025(5) 0.043(6) 0.025(6) -0.009(5) 0.015(5) -0.010(4)
C27 0.031(6) 0.052(7) 0.030(6) -0.002(5) 0.014(5) -0.005(5)
C28 0.029(6) 0.065(8) 0.034(7) -0.007(6) 0.016(5) -0.002(5)
C29 0.034(6) 0.059(8) 0.034(7) -0.012(6) 0.023(5) -0.007(5)
C30 0.038(7) 0.063(8) 0.048(8) -0.026(6) 0.020(6) -0.014(6)
C31 0.043(7) 0.050(7) 0.035(7) -0.011(6) 0.019(6) -0.005(6)
C32 0.182(18) 0.039(9) 0.079(12) -0.003(8) 0.043(13) 0.039(10)
C33 0.131(13) 0.053(9) 0.119(14) 0.015(9) 0.106(12) 0.031(9)
C34 0.30(3) 0.079(14) 0.29(3) 0.027(18) 0.26(3) 0.040(17)
C35 0.35(4) 0.034(10) 0.34(4) -0.017(15) 0.31(3) -0.005(15)
C36 0.26(3) 0.15(2) 0.28(4) 0.03(2) 0.21(3) 0.03(2)
C37 0.062(9) 0.065(9) 0.127(14) -0.035(9) 0.067(10) -0.010(7)
C38 0.110(14) 0.169(19) 0.101(14) 0.053(13) 0.081(13) 0.064(13)
C41 0.025(6) 0.092(11) 0.039(8) 0.022(7) -0.001(6) -0.010(6)
C42 0.094(12) 0.108(14) 0.083(13) -0.026(10) 0.023(10) -0.071(11)
C43 0.148(19) 0.23(3) 0.100(17) 0.032(16) 0.005(15) -0.137(19)
C44 0.082(14) 0.35(4) 0.092(16) 0.09(2) 0.005(12) -0.058(18)
C45 0.045(7) 0.057(8) 0.037(8) 0.014(6) -0.004(6) -0.016(6)
C46 0.083(10) 0.089(11) 0.033(8) 0.002(7) 0.021(8) -0.030(9)
C47 0.073(11) 0.141(16) 0.047(9) 0.059(11) -0.010(8) -0.042(11)
C48 0.047(10) 0.17(2) 0.19(2) 0.134(18) 0.055(12) 0.040(11)
C49 0.042(6) 0.048(7) 0.026(6) -0.001(5) 0.014(5) 0.002(5)
C50 0.033(6) 0.050(7) 0.037(7) 0.005(5) 0.022(5) 0.003(5)
C51 0.034(6) 0.030(6) 0.028(6) 0.005(5) 0.012(5) 0.002(5)
C52 0.039(7) 0.053(8) 0.031(7) 0.009(6) -0.001(5) 0.009(6)
C53 0.033(6) 0.064(8) 0.029(6) 0.001(6) 0.020(5) 0.015(6)
C54 0.053(7) 0.071(9) 0.030(7) 0.006(6) 0.023(6) 0.022(7)
C55 0.071(9) 0.110(13) 0.045(9) 0.015(8) 0.032(8) 0.044(9)
C56 0.089(11) 0.097(13) 0.078(12) -0.047(10) 0.022(10) 0.028(10)
C57 0.031(6) 0.051(7) 0.023(6) -0.006(5) 0.015(5) 0.006(5)
C58 0.036(6) 0.068(8) 0.022(6) -0.004(6) 0.013(5) 0.010(6)
C59 0.037(7) 0.069(9) 0.040(8) -0.010(7) 0.008(6) 0.004(6)
C60 0.049(8) 0.090(11) 0.062(10) -0.002(8) 0.010(7) 0.017(8)
C61 0.026(6) 0.053(7) 0.033(7) 0.015(5) 0.015(5) 0.007(5)
C62 0.029(6) 0.054(8) 0.047(8) 0.004(6) 0.017(6) 0.010(5)
C63 0.046(7) 0.044(8) 0.068(9) 0.009(7) 0.021(7) 0.006(6)
C64 0.049(8) 0.044(8) 0.101(12) -0.002(8) 0.016(8) -0.008(6)
C65 0.056(7) 0.024(6) 0.036(7) -0.004(5) 0.023(6) -0.005(5)
C66 0.061(8) 0.042(7) 0.039(7) 0.002(6) 0.024(7) 0.001(6)
C67 0.054(7) 0.042(7) 0.044(8) 0.012(6) 0.017(6) 0.002(6)
C68 0.074(10) 0.071(10) 0.053(9) 0.025(8) 0.015(8) 0.011(8)
C69 0.061(7) 0.013(5) 0.043(7) 0.005(5) 0.030(6) 0.002(5)
C70 0.034(6) 0.020(5) 0.050(7) 0.003(5) 0.027(5) 0.001(4)
C71 0.038(6) 0.029(6) 0.064(8) 0.007(5) 0.036(6) 0.012(5)
C72 0.045(7) 0.042(7) 0.074(9) 0.012(6) 0.043(7) 0.002(5)
C73 0.047(6) 0.022(5) 0.039(7) 0.000(5) 0.032(6) 0.002(5)
C74 0.053(7) 0.037(7) 0.061(9) 0.000(6) 0.037(7) -0.001(6)
C75 0.056(7) 0.025(6) 0.045(7) -0.010(6) 0.015(6) -0.015(5)
C76 0.055(8) 0.044(8) 0.077(10) -0.009(7) 0.024(8) -0.012(6)
C77 0.057(7) 0.019(5) 0.052(7) 0.004(5) 0.044(6) 0.000(5)
C78 0.091(10) 0.042(7) 0.077(10) 0.011(7) 0.073(9) 0.005(7)
C79 0.072(8) 0.035(7) 0.124(12) -0.002(7) 0.082(8) 0.016(6)
C80 0.081(13) 0.18(2) 0.19(2) -0.035(19) 0.048(12) -0.010(14)

loop_
_atom_type_symbol
_atom_type_description
_atom_type_scat_dispersion_real
_atom_type_scat_dispersion_imag
_atom_type_scat_source
C C 0.0033 0.0016 'International Tables Vol C Tables 4.2.6.8 and 6.1.1.4'
H H 0.0000 0.0000 'International Tables Vol C Tables 4.2.6.8 and 6.1.1.4'
N N 0.0061 0.0033 'International Tables Vol C Tables 4.2.6.8 and 6.1.1.4'
S S 0.1246 0.1234 'International Tables Vol C Tables 4.2.6.8 and 6.1.1.4'
Fe Fe 0.3463 0.8444 'International Tables Vol C Tables 4.2.6.8 and 6.1.1.4'

loop_
_geom_angle_atom_site_label_1
_geom_angle_atom_site_label_2
_geom_angle_atom_site_label_3
_geom_angle
S2 Fe1 S4 93.90(10)
S2 Fe1 S6 86.33(10)
S4 Fe1 S6 156.30(11)
S2 Fe1 S5 161.73(11)
S4 Fe1 S5 83.60(10)
S6 Fe1 S5 88.80(10)
S2 Fe1 S1 96.27(9)
S4 Fe1 S1 93.75(9)
S6 Fe1 S1 109.80(11)
S5 Fe1 S1 101.95(10)
S1 Fe2 S2 97.98(10)
S1 Fe2 S7 84.93(9)
S2 Fe2 S7 107.43(10)
S1 Fe2 S8 160.81(11)
S2 Fe2 S8 101.18(10)
S7 Fe2 S8 88.37(10)
S1 Fe2 S3 93.28(9)
S2 Fe2 S3 102.63(10)
S7 Fe2 S3 149.85(11)
S8 Fe2 S3 83.56(9)
S1 Fe2 Fe3 96.08(7)
S2 Fe2 Fe3 52.21(7)
S7 Fe2 Fe3 159.61(9)
S8 Fe2 Fe3 96.43(8)
S3 Fe2 Fe3 50.54(7)
S3 Fe3 S2 103.05(9)
S3 Fe3 S4 99.84(9)
S2 Fe3 S4 90.75(9)
S3 Fe3 S9 111.41(10)
S2 Fe3 S9 82.06(9)
S4 Fe3 S9 148.75(11)
S3 Fe3 S10 108.24(10)
S2 Fe3 S10 148.66(10)
S4 Fe3 S10 85.78(9)
S9 Fe3 S10 84.91(9)
S3 Fe3 Fe2 52.39(7)
S2 Fe3 Fe2 50.78(7)
S4 Fe3 Fe2 95.51(8)
S9 Fe3 Fe2 103.00(8)
S10 Fe3 Fe2 160.56(9)
S3 Fe3 Fe4 50.45(7)
S2 Fe3 Fe4 97.78(7)
S4 Fe3 Fe4 49.51(7)
S9 Fe3 Fe4 161.52(9)
S10 Fe3 Fe4 103.38(7)
Fe2 Fe3 Fe4 64.23(4)
S12 Fe4 S1 82.16(10)
S12 Fe4 S4 138.78(11)
S1 Fe4 S4 94.97(10)
S12 Fe4 S11 88.31(10)
S1 Fe4 S11 166.71(11)
S4 Fe4 S11 86.10(10)
S12 Fe4 S3 120.03(10)
S1 Fe4 S3 93.61(9)
S4 Fe4 S3 101.17(10)
S11 Fe4 S3 99.18(10)
S12 Fe4 Fe3 168.87(9)
S1 Fe4 Fe3 93.81(7)
S4 Fe4 Fe3 51.67(7)
S11 Fe4 Fe3 97.19(8)
S3 Fe4 Fe3 49.63(7)
Fe2 S1 Fe4 85.99(9)
Fe2 S1 Fe1 82.60(9)
Fe4 S1 Fe1 85.04(9)
Fe1 S2 Fe2 82.93(9)
Fe1 S2 Fe3 86.41(9)
Fe2 S2 Fe3 77.01(8)
Fe3 S3 Fe4 79.91(9)
Fe3 S3 Fe2 77.07(8)
Fe4 S3 Fe2 83.58(9)
Fe4 S4 Fe1 85.92(9)
Fe4 S4 Fe3 78.83(9)
Fe1 S4 Fe3 85.90(9)
C1 S5 Fe1 103.7(3)
C2 S6 Fe1 103.0(3)
C5 S7 Fe2 103.4(3)
C6 S8 Fe2 104.5(3)
C9 S9 Fe3 104.7(3)
C10 S10 Fe3 104.3(3)
C13 S11 Fe4 103.3(4)
C14 S12 Fe4 105.1(4)
C2 C1 C3 121.2(9)
C2 C1 S5 120.9(8)
C3 C1 S5 117.9(7)
C1 C2 C4 123.1(9)
C1 C2 S6 121.7(8)
C4 C2 S6 115.2(7)
N1 C3 C1 175.5(12)
N2 C4 C2 179.1(13)
C6 C5 C7 120.0(9)
C6 C5 S7 122.5(7)
C7 C5 S7 117.4(7)
C5 C6 C8 122.0(9)
C5 C6 S8 120.4(7)
C8 C6 S8 117.6(8)
N3 C7 C5 176.5(12)
N4 C8 C6 174.3(11)
C10 C9 C11 120.5(9)
C10 C9 S9 122.2(7)
C11 C9 S9 117.3(7)
C9 C10 C12 118.8(9)
C9 C10 S10 123.0(8)
C12 C10 S10 118.2(7)
N5 C11 C9 178.2(11)
N6 C12 C10 177.0(13)
C14 C13 C15 122.3(9)
C14 C13 S11 122.1(8)
C15 C13 S11 115.5(8)
C13 C14 C16 119.5(9)
C13 C14 S12 121.2(8)
C16 C14 S12 119.2(8)
N7 C15 C13 178.7(12)
N8 C16 C14 177.7(12)
C25 N9 C17 110.9(7)
C25 N9 C21 108.4(7)
C17 N9 C21 109.3(7)
C25 N9 C29 108.3(7)
C17 N9 C29 108.9(8)
C21 N9 C29 110.9(7)
C33 N10 C41 108.1(9)
C33 N10 C45 109.5(9)
C41 N10 C45 110.2(8)
C33 N10 C37 108.6(8)
C41 N10 C37 107.3(9)
C45 N10 C37 113.0(9)
C57 N11 C49 106.4(7)
C57 N11 C61 109.7(8)
C49 N11 C61 111.8(8)
C57 N11 C53 109.3(8)
C49 N11 C53 111.3(8)
C61 N11 C53 108.3(7)
C77 N12 C73 110.8(8)
C77 N12 C69 106.5(7)
C73 N12 C69 110.4(8)
C77 N12 C65 110.9(8)
C73 N12 C65 106.9(7)
C69 N12 C65 111.3(8)
C18 C17 N9 116.8(8)
C19 C18 C17 107.7(9)
C20 C19 C18 114.7(10)
N9 C21 C22 115.1(8)
C21 C22 C23 110.0(9)
C24 C23 C22 112.5(10)
N9 C25 C26 117.4(8)
C25 C26 C27 109.8(8)
C28 C27 C26 114.8(9)
C30 C29 N9 113.9(8)
C31 C30 C29 111.9(9)
C32 C31 C30 114.1(11)
C34 C33 N10 129.2(14)
C35 C34 C33 114.1(18)
C34 C35 C36 116(2)
C38 C37 N10 116.1(12)
C37 C38 C39 116.6(16)
C40 C39 C38 110.7(19)
C42 C41 N10 114.5(11)
C43 C42 C41 111.5(17)
C44 C43 C42 118.8(17)
C46 C45 N10 116.9(10)
C45 C46 C47 109.5(13)
C48 C47 C46 115.4(14)
N11 C49 C50 114.8(8)
C49 C50 C51 109.6(8)
C52 C51 C50 111.9(8)
C54 C53 N11 115.3(8)
C53 C54 C55 110.4(10)
C56 C55 C54 112.9(12)
N11 C57 C58 115.7(8)
C57 C58 C59 109.3(9)
C58 C59 C60 111.7(10)
C62 C61 N11 115.7(8)
C61 C62 C63 110.2(9)
C62 C63 C64 109.9(10)
C66 C65 N12 114.9(8)
C65 C66 C67 110.6(9)
C66 C67 C68 113.5(10)
N12 C69 C70 115.0(7)
C71 C70 C69 109.1(8)
C72 C71 C70 110.8(8)
C74 C73 N12 117.0(8)
C75 C74 C73 113.7(9)
C74 C75 C76 115.1(10)
N12 C77 C78 114.1(8)
C79 C78 C77 111.1(9)
C78 C79 C80 108.1(13)

loop_
_geom_bond_atom_site_label_1
_geom_bond_atom_site_label_2
_geom_bond_distance
Fe1 S2 2.256(3)
Fe1 S4 2.256(3)
Fe1 S6 2.264(3)
Fe1 S5 2.265(3)
Fe1 S1 2.297(3)
Fe2 S1 2.233(3)
Fe2 S2 2.260(3)
Fe2 S7 2.263(3)
Fe2 S8 2.265(3)
Fe2 S3 2.310(3)
Fe2 Fe3 2.8426(18)
Fe3 S3 2.252(3)
Fe3 S2 2.305(3)
Fe3 S4 2.326(3)
Fe3 S9 2.376(3)
Fe3 S10 2.383(3)
Fe3 Fe4 2.9097(18)
Fe4 S12 2.246(3)
Fe4 S1 2.252(3)
Fe4 S4 2.256(3)
Fe4 S11 2.276(3)
Fe4 S3 2.279(3)
N1 C3 1.177(12)
N2 C4 1.148(13)
N3 C7 1.161(12)
N4 C8 1.157(12)
N5 C11 1.151(12)
N6 C12 1.135(13)
N7 C15 1.154(12)
N8 C16 1.158(12)
S5 C1 1.735(10)
S6 C2 1.751(10)
S7 C5 1.743(9)
S8 C6 1.742(10)
S9 C9 1.717(10)
S10 C10 1.715(10)
S11 C13 1.747(10)
S12 C14 1.726(10)
C1 C2 1.358(13)
C1 C3 1.393(14)
C2 C4 1.427(15)
C5 C6 1.333(13)
C5 C7 1.425(13)
C6 C8 1.416(13)
C9 C10 1.363(13)
C9 C11 1.438(13)
C10 C12 1.433(14)
C13 C14 1.330(14)
C13 C15 1.464(14)
C14 C16 1.441(14)
N9 C25 1.487(11)
N9 C17 1.515(12)
N9 C21 1.521(11)
N9 C29 1.525(12)
N10 C33 1.503(14)
N10 C41 1.498(13)
N10 C45 1.511(13)
N10 C37 1.568(14)
N11 C57 1.500(11)
N11 C49 1.504(13)
N11 C61 1.530(13)
N11 C53 1.542(12)
N12 C77 1.507(11)
N12 C73 1.518(12)
N12 C69 1.523(11)
N12 C65 1.528(13)
C17 C18 1.507(14)
C18 C19 1.500(14)
C19 C20 1.502(15)
C21 C22 1.534(15)
C22 C23 1.555(14)
C23 C24 1.509(17)
C25 C26 1.521(12)
C26 C27 1.535(12)
C27 C28 1.511(12)
C29 C30 1.520(13)
C30 C31 1.509(14)
C31 C32 1.457(16)
C33 C34 1.448(15)
C34 C35 1.45(2)
C35 C36 1.471(17)
C37 C38 1.45(2)
C38 C39 1.50(2)
C39 C40 1.446(16)
C41 C42 1.489(19)
C42 C43 1.48(2)
C43 C44 1.403(15)
C45 C46 1.491(16)
C46 C47 1.503(18)
C47 C48 1.44(2)
C49 C50 1.539(14)
C50 C51 1.532(13)
C51 C52 1.515(13)
C53 C54 1.475(15)
C54 C55 1.536(15)
C55 C56 1.516(19)
C57 C58 1.518(14)
C58 C59 1.527(14)
C59 C60 1.543(16)
C61 C62 1.515(14)
C62 C63 1.516(15)
C63 C64 1.525(16)
C65 C66 1.487(14)
C66 C67 1.493(15)
C67 C68 1.562(15)
C69 C70 1.542(12)
C70 C71 1.526(12)
C71 C72 1.518(12)
C73 C74 1.517(15)
C74 C75 1.492(15)
C75 C76 1.512(15)
C77 C78 1.529(13)
C78 C79 1.533(15)
C79 C80 1.60(2)
